data_1535185
loop_
_publ_author_name
'Berastegui, P.'
'Eriksson, S.'
'Eriksen, J.'
'Hull, S.'
'Garcia Garcia, F.J.'

_publ_section_title
;
 Synthesis and crystal structure of the alkaline-earth thallates Mn(n) Tl2
 O(3+n) (M = Ca, Sr)
;
_journal_name_full 'Solid State Sciences'
_journal_page_first 433
_journal_page_last 441
_journal_volume 6
_journal_year 2004
_chemical_formula_sum 'Ca3 O6 Tl2'
_chemical_name_systematic 'Ca3 Tl2 O6'
_space_group_IT_number 55
_symmetry_space_group_name_Hall '-P 2 2ab'
_symmetry_space_group_name_H-M 'P b a m'
_cell_angle_alpha 90
_cell_angle_beta 90
_cell_angle_gamma 90
_cell_formula_units_Z 4
_cell_length_a 11.25285
_cell_length_b 16.51255
_cell_length_c 3.334594
_cell_volume 619.612
_citation_journal_id_ASTM SSSCFJ
_cod_data_source_file Berastegui_SSSCFJ_2004_1505.cif
_cod_data_source_block Ca3O6Tl2
_cod_original_cell_volume 619.6118
_cod_database_code 1535185

loop_
_symmetry_equiv_pos_as_xyz
x,y,z
-x,-y,z
x+1/2,-y+1/2,-z
-x+1/2,y+1/2,-z
-x,-y,-z
x,y,-z
-x-1/2,y-1/2,z
x-1/2,-y-1/2,z

loop_
_atom_site_label
_atom_site_type_symbol
_atom_site_fract_x
_atom_site_fract_y
_atom_site_fract_z
_atom_site_occupancy
_atom_site_U_iso_or_equiv
O6 O-2 0.04163 0.33348 0.5 1 0.0
Ca3 Ca+2 0.39674 0.35491 0.5 1 0.0
Ca1 Ca+2 0.17 0.22546 0.5 1 0.0
O5 O-2 0.28217 0.09446 0.5 1 0.0
O1 O-2 0.05291 0.16055 0 1 0.0
O2 O-2 0.5 0 0 1 0.0
O4 O-2 0 0 0.5 1 0.0
O7 O-2 0.30823 0.26019 0 1 0.0
Ca2 Ca+2 0.13456 0.45865 0.5 1 0.0
Tl2 Tl+3 0.08633 0.64933 0 1 0.0
Tl1 Tl+3 0.13505 0.04585 0 1 0.0
O3 O-2 0.28 0.43249 0 1 0.0
